data_7228542
loop_
_publ_author_name
'El Mendili, Y.'
'Abdelouas, A.'
'Bardeau, J.-F.'

_publ_section_title
;
 Impact of a sulphidogenic environment on the corrosion behavior of carbon
 steel at 90 \%C
;
_journal_issue 35
_journal_name_full 'RSC Advances'
_journal_page_first 15148
_journal_page_last 15156
_journal_paper_doi 10.1039/C3RA42221F
_journal_volume 3
_journal_year 2013
_chemical_formula_sum 'Fe S2'
_space_group_crystal_system orthorhombic
_space_group_IT_number 29
_space_group_name_Hall 'P 2c -2ac'
_space_group_name_H-M_alt 'P c a 21'
_cell_angle_alpha 90
_cell_angle_beta 90
_cell_angle_gamma 90
_cell_formula_units_Z 4
_cell_length_a 5.42
_cell_length_b 5.42
_cell_length_c 5.42
_cell_volume 159.220
_cod_data_source_file 0000004.cif
_cod_data_source_block 0000004
_cod_original_cell_volume 158.9558
_cod_original_formula_sum 'Fe1 S2'
_cod_database_code 7228542

loop_
_space_group_symop_id
_space_group_symop_operation_xyz
1 x,y,z
2 -x,-y,z+1/2
3 -x+1/2,y,z+1/2
4 x+1/2,-y,z

loop_
_atom_site_label
_atom_site_type_symbol
_atom_site_fract_x
_atom_site_fract_y
_atom_site_fract_z
_atom_site_occupancy
_atom_site_U_iso_or_equiv
S2 S 0.615 0.615 0.615 1 0.0
S1 S 0.385 0.635 0.385 1 0.0
Fe1 Fe -0.0049 0.2581 0.0016 1 0.0
